data_4343514
loop_
_publ_author_name
'Oliveira, Sandrina'
'Ministro, Jos\'e'
'Santos, Isabel C.'
'Belo, Dulce'
'Lopes, Elsa B.'
'Raba\,ca, Sandra'
'Canadell, Enric'
'Almeida, Manuel'

_publ_section_title
;
 Bilayer Molecular Metals Based on Dissymmetrical Electron Donors.
;
_journal_issue 14
_journal_name_full 'Inorganic chemistry'
_journal_page_first 6677
_journal_page_last 6679
_journal_paper_doi 10.1021/acs.inorgchem.5b01240
_journal_volume 54
_journal_year 2015
_chemical_formula_sum 'C26 H14 I1.5 N2 S12'
_chemical_formula_weight 929.46
_chemical_name_systematic
;
 ?
;
_space_group_IT_number 14
_symmetry_cell_setting monoclinic
_symmetry_space_group_name_Hall '-P 2ybc'
_symmetry_space_group_name_H-M 'P 1 21/c 1'
_atom_sites_solution_hydrogens geom
_atom_sites_solution_primary direct
_atom_sites_solution_secondary difmap
_audit_creation_method SHELXL-97
_cell_angle_alpha 90.00
_cell_angle_beta 96.908(5)
_cell_angle_gamma 90.00
_cell_formula_units_Z 4
_cell_length_a 27.981(3)
_cell_length_b 8.1197(8)
_cell_length_c 13.6070(15)
_cell_measurement_reflns_used 5661
_cell_measurement_temperature 150(2)
_cell_measurement_theta_max 23.53
_cell_measurement_theta_min 2.93
_cell_volume 3069.0(6)
_computing_cell_refinement 'Bruker SAINT'
_computing_data_collection 'Bruker APEX2'
_computing_data_reduction 'Bruker SAINT'
_computing_molecular_graphics ORTEP3(Farrugia,1997)
_computing_publication_material 'WinGX (Farrugia, 1999)'
_computing_structure_refinement 'SHELXL-97 (Sheldrick, 2008)'
_computing_structure_solution 'SIR97 (Altomare et al, 1999)'
_diffrn_ambient_temperature 150(2)
_diffrn_measured_fraction_theta_full 0.946
_diffrn_measured_fraction_theta_max 0.946
_diffrn_measurement_device_type 'Bruker APEX-II CCD'
_diffrn_measurement_method '\f and \w scans'
_diffrn_radiation_monochromator graphite
_diffrn_radiation_source 'fine-focus sealed tube'
_diffrn_radiation_type MoK\a
_diffrn_radiation_wavelength 0.71073
_diffrn_reflns_av_R_equivalents 0.0563
_diffrn_reflns_av_sigmaI/netI 0.0613
_diffrn_reflns_limit_h_max 31
_diffrn_reflns_limit_h_min -31
_diffrn_reflns_limit_k_max 9
_diffrn_reflns_limit_k_min -8
_diffrn_reflns_limit_l_max 15
_diffrn_reflns_limit_l_min -15
_diffrn_reflns_number 17245
_diffrn_reflns_theta_full 23.71
_diffrn_reflns_theta_max 23.71
_diffrn_reflns_theta_min 2.61
_exptl_absorpt_coefficient_mu 2.388
_exptl_absorpt_correction_T_max 0.9538
_exptl_absorpt_correction_T_min 0.7158
_exptl_absorpt_correction_type multi-scan
_exptl_absorpt_process_details '(SADABS; Sheldrick, 2004)'
_exptl_crystal_colour 'dark brown'
_exptl_crystal_density_diffrn 2.012
_exptl_crystal_density_method 'not measured'
_exptl_crystal_description plate
_exptl_crystal_F_000 1822
_exptl_crystal_size_max 0.15
_exptl_crystal_size_mid 0.10
_exptl_crystal_size_min 0.02
_refine_diff_density_max 2.565
_refine_diff_density_min -2.085
_refine_diff_density_rms 0.368
_refine_ls_extinction_method none
_refine_ls_goodness_of_fit_ref 1.116
_refine_ls_hydrogen_treatment constr
_refine_ls_matrix_type full
_refine_ls_number_parameters 248
_refine_ls_number_reflns 4395
_refine_ls_number_restraints 0
_refine_ls_restrained_S_all 1.116
_refine_ls_R_factor_all 0.1493
_refine_ls_R_factor_gt 0.1329
_refine_ls_shift/su_max 0.002
_refine_ls_shift/su_mean 0.001
_refine_ls_structure_factor_coef Fsqd
_refine_ls_weighting_details 'calc w=1/[\s^2^(Fo^2^)+(0.1143P)^2^+2.3426P] where P=(Fo^2^+2Fc^2^)/3'
_refine_ls_weighting_scheme calc
_refine_ls_wR_factor_gt 0.3190
_refine_ls_wR_factor_ref 0.3285
_reflns_number_gt 3596
_reflns_number_total 4395
_reflns_threshold_expression >2sigma(I)
_cod_data_source_file ic5b01240_si_004.cif
_cod_data_source_block shelx
_cod_depositor_comments 'Adding full bibliography for 4343514--4343516.cif.'
_cod_original_cell_volume 3069.1(5)
_cod_original_sg_symbol_H-M P21/c
_cod_original_formula_sum 'C26 H14 I1.50 N2 S12'
_cod_database_code 4343514

loop_
_symmetry_equiv_pos_as_xyz
'x, y, z'
'-x, y+1/2, -z+1/2'
'-x, -y, -z'
'x, -y-1/2, z-1/2'

loop_
_atom_site_label
_atom_site_type_symbol
_atom_site_fract_x
_atom_site_fract_y
_atom_site_fract_z
_atom_site_U_iso_or_equiv
_atom_site_adp_type
_atom_site_occupancy
_atom_site_symmetry_multiplicity
_atom_site_calc_flag
_atom_site_refinement_flags
_atom_site_disorder_group
I3 I 0.0000 0.5000 0.5000 0.012(9) Uiso 0.065(7) 2 d SP 1
I1 I 0.0000 0.0000 0.5000 0.0215(7) Uani 0.935(7) 2 d SP 2
I2 I -0.00142(6) 0.2675(2) 0.64388(13) 0.0359(6) Uani 1 1 d . .
S1 S 0.29567(19) 0.7751(7) 0.3288(4) 0.0185(12) Uani 1 1 d . .
S2 S 0.34554(19) 0.5314(7) 0.4683(4) 0.0197(12) Uani 1 1 d . .
S3 S 0.20600(18) 0.7777(7) 0.4553(4) 0.0191(12) Uani 1 1 d . .
S4 S 0.25329(19) 0.5272(6) 0.5906(4) 0.0187(12) Uani 1 1 d . .
S5 S 0.1199(2) 0.8138(8) 0.5596(5) 0.0303(15) Uani 1 1 d . .
S6 S 0.1751(2) 0.5039(8) 0.7165(4) 0.0269(14) Uani 1 1 d . .
S7 S 0.29354(19) 0.4577(7) 0.1179(4) 0.0197(12) Uani 1 1 d . .
S8 S 0.34277(19) 0.2164(7) 0.2587(4) 0.0200(12) Uani 1 1 d . .
S9 S 0.20377(19) 0.4663(7) 0.2435(4) 0.0205(12) Uani 1 1 d . .
S10 S 0.25231(18) 0.2336(6) 0.3865(4) 0.0170(12) Uani 1 1 d . .
S11 S 0.1096(2) 0.4436(9) 0.3126(6) 0.047(2) Uani 1 1 d . .
S12 S 0.1673(2) 0.1693(8) 0.4895(5) 0.0312(15) Uani 1 1 d . .
N1 N 0.4665(8) 0.837(2) 0.0782(14) 0.028(5) Uani 1 1 d . .
N2 N 0.4611(7) 0.497(3) -0.1420(13) 0.029(5) Uani 1 1 d . .
C1 C 0.4449(8) 0.779(3) 0.1351(17) 0.025(5) Uiso 1 1 d . .
C2 C 0.4227(8) 0.715(3) 0.2167(16) 0.020(5) Uiso 1 1 d . .
C3 C 0.4441(7) 0.596(3) 0.2798(14) 0.015(4) Uiso 1 1 d . .
H3 H 0.4744 0.5524 0.2679 0.018 Uiso 1 1 calc R .
C4 C 0.3757(7) 0.773(2) 0.2278(15) 0.015(4) Uiso 1 1 d . .
H4 H 0.3600 0.8494 0.1819 0.018 Uiso 1 1 calc R .
C5 C 0.4230(8) 0.538(3) 0.3594(16) 0.020(5) Uiso 1 1 d . .
H5 H 0.4386 0.4584 0.4037 0.024 Uiso 1 1 calc R .
C6 C 0.3530(7) 0.716(3) 0.3072(15) 0.015(4) Uiso 1 1 d . .
C7 C 0.3770(7) 0.601(3) 0.3719(15) 0.018(5) Uiso 1 1 d . .
C8 C 0.2936(7) 0.652(3) 0.4357(15) 0.017(5) Uiso 1 1 d . .
C9 C 0.2572(7) 0.657(2) 0.4873(15) 0.015(4) Uiso 1 1 d . .
C10 C 0.1759(9) 0.714(3) 0.5538(18) 0.029(6) Uiso 1 1 d . .
C11 C 0.1960(7) 0.600(2) 0.6151(14) 0.014(4) Uiso 1 1 d . .
C12 C 0.0907(8) 0.677(3) 0.6376(15) 0.020(5) Uiso 1 1 d . .
H12B H 0.0608 0.7299 0.6544 0.024 Uiso 1 1 calc R .
H12A H 0.0813 0.5750 0.6002 0.024 Uiso 1 1 calc R .
C13 C 0.1227(9) 0.630(3) 0.7354(19) 0.034(6) Uiso 1 1 d . .
H13B H 0.1028 0.5691 0.7786 0.041 Uiso 1 1 calc R .
H13A H 0.1340 0.7323 0.7703 0.041 Uiso 1 1 calc R .
C14 C 0.4421(7) 0.444(3) -0.0771(16) 0.019(5) Uiso 1 1 d . .
C15 C 0.4194(7) 0.389(3) 0.0049(15) 0.017(4) Uiso 1 1 d . .
C16 C 0.4409(7) 0.270(2) 0.0718(13) 0.007(4) Uiso 1 1 d . .
H16 H 0.4713 0.2261 0.0616 0.008 Uiso 1 1 calc R .
C17 C 0.3734(8) 0.450(3) 0.0147(16) 0.021(5) Uiso 1 1 d . .
H17 H 0.3581 0.5282 -0.0306 0.025 Uiso 1 1 calc R .
C18 C 0.4199(8) 0.218(3) 0.1492(16) 0.020(5) Uiso 1 1 d . .
H18 H 0.4356 0.1431 0.1961 0.024 Uiso 1 1 calc R .
C19 C 0.3507(7) 0.390(2) 0.0945(13) 0.009(4) Uiso 1 1 d . .
C20 C 0.3745(7) 0.277(2) 0.1583(14) 0.012(4) Uiso 1 1 d . .
C21 C 0.2932(7) 0.341(2) 0.2252(14) 0.014(4) Uiso 1 1 d . .
C22 C 0.2551(7) 0.345(3) 0.2766(15) 0.019(5) Uiso 1 1 d . .
C23 C 0.1690(7) 0.371(3) 0.3261(16) 0.019(5) Uiso 1 1 d . .
C24 C 0.1906(8) 0.274(3) 0.3912(16) 0.021(5) Uiso 1 1 d . .
C25 C 0.0838(9) 0.311(3) 0.3966(17) 0.028(5) Uiso 1 1 d . .
H25A H 0.0515 0.3533 0.4067 0.033 Uiso 1 1 calc R .
H25B H 0.0797 0.2000 0.3671 0.033 Uiso 1 1 calc R .
C26 C 0.1144(9) 0.299(3) 0.4958(18) 0.032(6) Uiso 1 1 d . .
H26A H 0.0948 0.2523 0.5450 0.039 Uiso 1 1 calc R .
H26B H 0.1249 0.4104 0.5183 0.039 Uiso 1 1 calc R .

loop_
_atom_site_aniso_label
_atom_site_aniso_U_11
_atom_site_aniso_U_22
_atom_site_aniso_U_33
_atom_site_aniso_U_23
_atom_site_aniso_U_13
_atom_site_aniso_U_12
I1 0.0090(11) 0.0223(12) 0.0334(13) 0.0164(10) 0.0030(8) 0.0028(8)
I2 0.0208(9) 0.0456(11) 0.0422(10) 0.0010(8) 0.0080(7) 0.0035(7)
S1 0.018(3) 0.018(3) 0.020(3) 0.004(2) 0.006(2) 0.005(2)
S2 0.018(3) 0.022(3) 0.020(3) 0.005(2) 0.004(2) 0.007(2)
S3 0.011(3) 0.019(3) 0.026(3) 0.005(2) 0.000(2) 0.002(2)
S4 0.022(3) 0.015(3) 0.021(3) 0.001(2) 0.007(2) 0.005(2)
S5 0.016(3) 0.031(3) 0.047(4) 0.016(3) 0.015(3) 0.011(2)
S6 0.032(3) 0.027(3) 0.024(3) 0.010(3) 0.013(2) 0.008(3)
S7 0.023(3) 0.019(3) 0.017(3) 0.003(2) 0.003(2) 0.002(2)
S8 0.022(3) 0.016(3) 0.023(3) -0.001(2) 0.009(2) 0.002(2)
S9 0.017(3) 0.019(3) 0.027(3) 0.003(2) 0.006(2) 0.001(2)
S10 0.010(2) 0.018(3) 0.023(3) 0.003(2) 0.002(2) 0.001(2)
S11 0.018(3) 0.040(4) 0.086(6) 0.034(4) 0.022(3) 0.009(3)
S12 0.029(3) 0.024(3) 0.045(4) 0.012(3) 0.024(3) 0.005(3)
N1 0.046(12) 0.012(10) 0.029(11) 0.005(8) 0.012(10) 0.002(9)
N2 0.038(11) 0.035(12) 0.013(9) 0.016(9) 0.003(8) 0.009(10)

loop_
_atom_type_symbol
_atom_type_description
_atom_type_scat_dispersion_real
_atom_type_scat_dispersion_imag
_atom_type_scat_source
C C 0.0033 0.0016 'International Tables Vol C Tables 4.2.6.8 and 6.1.1.4'
N N 0.0061 0.0033 'International Tables Vol C Tables 4.2.6.8 and 6.1.1.4'
S S 0.1246 0.1234 'International Tables Vol C Tables 4.2.6.8 and 6.1.1.4'
I I -0.4742 1.8119 'International Tables Vol C Tables 4.2.6.8 and 6.1.1.4'
H H 0.0000 0.0000 'International Tables Vol C Tables 4.2.6.8 and 6.1.1.4'

loop_
_geom_angle_atom_site_label_1
_geom_angle_atom_site_label_2
_geom_angle_atom_site_label_3
_geom_angle
_geom_angle_site_symmetry_1
_geom_angle_site_symmetry_3
I2 I3 I2 180.0 . 3_566
I2 I1 I2 180.0 3_556 .
I3 I2 I1 91.78(5) . .
C6 S1 C8 96.1(10) . .
C7 S2 C8 96.0(10) . .
C10 S3 C9 95.6(11) . .
C9 S4 C11 95.4(9) . .
C10 S5 C12 102.1(11) . .
C11 S6 C13 102.2(11) . .
C21 S7 C19 94.5(9) . .
C21 S8 C20 95.3(9) . .
C23 S9 C22 95.1(10) . .
C22 S10 C24 94.6(10) . .
C23 S11 C25 100.6(11) . .
C24 S12 C26 97.6(11) . .
N1 C1 C2 172(3) . .
C3 C2 C4 120.3(19) . .
C3 C2 C1 123(2) . .
C4 C2 C1 117.0(19) . .
C5 C3 C2 122.3(19) . .
C6 C4 C2 119.0(19) . .
C3 C5 C7 117(2) . .
C4 C6 C7 118.7(18) . .
C4 C6 S1 123.8(16) . .
C7 C6 S1 117.5(15) . .
C6 C7 C5 122.8(19) . .
C6 C7 S2 116.0(15) . .
C5 C7 S2 121.1(16) . .
C9 C8 S2 123.5(17) . .
C9 C8 S1 122.1(17) . .
S2 C8 S1 114.3(11) . .
C8 C9 S3 123.4(16) . .
C8 C9 S4 122.5(16) . .
S3 C9 S4 113.9(11) . .
C11 C10 S3 119.0(18) . .
C11 C10 S5 127.0(19) . .
S3 C10 S5 114.1(14) . .
C10 C11 S6 130.8(17) . .
C10 C11 S4 115.9(16) . .
S6 C11 S4 113.3(11) . .
C13 C12 S5 113.5(16) . .
C12 C13 S6 113.9(17) . .
N2 C14 C15 177(2) . .
C17 C15 C16 120.3(18) . .
C17 C15 C14 117.7(19) . .
C16 C15 C14 121.9(18) . .
C18 C16 C15 122.3(18) . .
C15 C17 C19 117.1(19) . .
C16 C18 C20 117(2) . .
C20 C19 C17 119.2(18) . .
C20 C19 S7 118.4(14) . .
C17 C19 S7 122.4(15) . .
C18 C20 C19 123.8(18) . .
C18 C20 S8 121.4(16) . .
C19 C20 S8 114.8(14) . .
C22 C21 S8 122.3(16) . .
C22 C21 S7 120.7(16) . .
S8 C21 S7 117.0(11) . .
C21 C22 S9 123.7(16) . .
C21 C22 S10 123.5(17) . .
S9 C22 S10 112.9(11) . .
C24 C23 S9 117.6(17) . .
C24 C23 S11 129.8(18) . .
S9 C23 S11 112.3(12) . .
C23 C24 S10 118.0(17) . .
C23 C24 S12 129.2(18) . .
S10 C24 S12 112.8(12) . .
C26 C25 S11 112.5(17) . .
C25 C26 S12 111.9(17) . .

loop_
_geom_bond_atom_site_label_1
_geom_bond_atom_site_label_2
_geom_bond_distance
_geom_bond_site_symmetry_2
I3 I2 2.7236(18) .
I3 I2 2.7236(18) 3_566
I1 I2 2.9274(18) 3_556
I1 I2 2.9274(18) .
S1 C6 1.73(2) .
S1 C8 1.77(2) .
S2 C7 1.76(2) .
S2 C8 1.77(2) .
S3 C10 1.74(2) .
S3 C9 1.75(2) .
S4 C9 1.77(2) .
S4 C11 1.78(2) .
S5 C10 1.78(2) .
S5 C12 1.80(2) .
S6 C11 1.75(2) .
S6 C13 1.83(3) .
S7 C21 1.74(2) .
S7 C19 1.757(19) .
S8 C21 1.73(2) .
S8 C20 1.79(2) .
S9 C23 1.75(2) .
S9 C22 1.76(2) .
S10 C22 1.76(2) .
S10 C24 1.77(2) .
S11 C23 1.75(2) .
S11 C25 1.78(2) .
S12 C24 1.77(2) .
S12 C26 1.83(3) .
N1 C1 1.14(3) .
N2 C14 1.17(3) .
C1 C2 1.43(3) .
C2 C3 1.38(3) .
C2 C4 1.42(3) .
C3 C5 1.38(3) .
C4 C6 1.40(3) .
C5 C7 1.42(3) .
C6 C7 1.40(3) .
C8 C9 1.31(3) .
C10 C11 1.32(3) .
C12 C13 1.56(3) .
C14 C15 1.42(3) .
C15 C17 1.40(3) .
C15 C16 1.41(3) .
C16 C18 1.34(3) .
C17 C19 1.41(3) .
C18 C20 1.38(3) .
C19 C20 1.38(3) .
C21 C22 1.34(3) .
C23 C24 1.28(3) .
C25 C26 1.51(3) .
